data_7702241
loop_
_publ_author_name
'Fraser, Hector W. L.'
'Nichol, Gary S.'
'Baldansuren, Amgalanbaatar'
'McInnes, Eric J. L.'
'Brechin, Euan K.'

_publ_section_title
;
 Cages on a plane: a structural matrix for molecular 'sheets'.
;
_journal_issue 43
_journal_name_full 'Dalton transactions (Cambridge, England : 2003)'
_journal_page_first 15530
_journal_page_last 15537
_journal_paper_doi 10.1039/c8dt03793k
_journal_volume 47
_journal_year 2018
_chemical_formula_moiety 'C72 H72 Co5 Cr2 N12 O12, 4(Cl1 O4), 9 C H4 O'
_chemical_formula_sum 'C81 H108 Cl4 Co5 Cr2 N12 O37'
_chemical_formula_weight 2382.24
_space_group_crystal_system trigonal
_space_group_IT_number 148
_space_group_name_Hall '-R 3'
_space_group_name_H-M_alt 'R -3 :H'
_atom_sites_solution_hydrogens geom
_atom_sites_solution_primary dual
_audit_creation_date 2016-09-07
_audit_creation_method
;
Olex2 1.2-beta
(compiled 2016.08.25 svn.r3337 for OlexSys, GUI svn.r5221)
;
_audit_update_record
;
2018-07-11 deposited with the CCDC.
2018-10-15 downloaded from the CCDC.
;
_cell_angle_alpha 90
_cell_angle_beta 90
_cell_angle_gamma 120
_cell_formula_units_Z 3
_cell_length_a 14.7268(2)
_cell_length_b 14.7268(2)
_cell_length_c 38.1319(8)
_cell_measurement_reflns_used 26180
_cell_measurement_temperature 120.0
_cell_measurement_theta_max 28.9710
_cell_measurement_theta_min 3.1880
_cell_volume 7162.0(2)
_computing_cell_refinement 'CrysAlisPro 1.171.38.42b (Rigaku OD, 2015)'
_computing_data_collection 'CrysAlisPro 1.171.38.42b (Rigaku OD, 2015)'
_computing_data_reduction 'CrysAlisPro 1.171.38.42b (Rigaku OD, 2015)'
_computing_molecular_graphics 'Olex2 (Dolomanov et al., 2009)'
_computing_publication_material 'Olex2 (Dolomanov et al., 2009)'
_computing_structure_refinement 'ShelXL (Sheldrick, 2015)'
_computing_structure_solution 'ShelXT (Sheldrick, 2015)'
_diffrn_ambient_environment N~2~
_diffrn_ambient_temperature 120.0
_diffrn_detector 'CCD plate'
_diffrn_detector_area_resol_mean 5.1574
_diffrn_detector_type Atlas
_diffrn_measured_fraction_theta_full 0.998
_diffrn_measured_fraction_theta_max 0.939
_diffrn_measurement_details
;
List of Runs (angles in degrees, time in seconds):

  # Type    Start    End  Width  t~exp~   \w     \q     \k     \f   Frames
#--------------------------------------------------------------------------
  1  \w    -88.00 -44.00   1.00   15.00    --   -9.43 162.00 167.05   44
  2  \w    -20.00  30.00   1.00   15.00    --   -9.43 -99.00  60.00   50
  3  \w    -46.00  69.00   1.00   15.00    --   -9.43  19.00-120.00  115
  4  \w    -41.00  64.00   1.00   15.00    --   -9.43  77.00  90.00  105
  5  \w    -20.00  15.00   1.00   15.00    --   -9.43 -99.00 150.00   35
  6  \w    -37.00 -10.00   1.00   15.00    --   -9.43  77.00 -60.00   27
  7  \w     16.00  42.00   1.00   15.00    --   -9.43  77.00 -60.00   26
  8  \w    -19.00  29.00   1.00   15.00    --   -9.43 -99.00-180.00   48
  9  \w    -20.00   5.00   1.00   15.00    --   -9.43 -99.00 -60.00   25
 10  \w    -30.00  -3.00   1.00   15.00    --   10.84 -38.00 150.00   27
 11  \w     25.00  50.00   1.00   15.00    --   10.84 -99.00-150.00   25
 12  \w     24.00  84.00   1.00   15.00    --   10.84-153.00  76.73   60
 13  \w     34.00  61.00   1.00   15.00    --   10.84-160.00 -67.34   27
 14  \w     -5.00  22.00   1.00   15.00    --   10.84-116.00-154.34   27
;
_diffrn_measurement_device 'four-circle diffractometer'
_diffrn_measurement_device_type 'Rigaku Oxford Diffraction SuperNova'
_diffrn_measurement_method '\w scans'
_diffrn_orient_matrix_type 'CrysAlisPro convention (1999,Acta A55,543-557)'
_diffrn_orient_matrix_UB_11 0.0369109000
_diffrn_orient_matrix_UB_12 -0.0174025000
_diffrn_orient_matrix_UB_13 0.0014169000
_diffrn_orient_matrix_UB_21 -0.0063580000
_diffrn_orient_matrix_UB_22 -0.0128628000
_diffrn_orient_matrix_UB_23 -0.0180966000
_diffrn_orient_matrix_UB_31 0.0411202000
_diffrn_orient_matrix_UB_32 0.0512150000
_diffrn_orient_matrix_UB_33 -0.0040626000
_diffrn_radiation_monochromator mirror
_diffrn_radiation_probe x-ray
_diffrn_radiation_type MoK\a
_diffrn_radiation_wavelength 0.71073
_diffrn_reflns_av_R_equivalents 0.0503
_diffrn_reflns_av_unetI/netI 0.0423
_diffrn_reflns_Laue_measured_fraction_full 0.998
_diffrn_reflns_Laue_measured_fraction_max 0.939
_diffrn_reflns_limit_h_max 20
_diffrn_reflns_limit_h_min -20
_diffrn_reflns_limit_k_max 20
_diffrn_reflns_limit_k_min -20
_diffrn_reflns_limit_l_max 50
_diffrn_reflns_limit_l_min -49
_diffrn_reflns_number 43856
_diffrn_reflns_point_group_measured_fraction_full 0.998
_diffrn_reflns_point_group_measured_fraction_max 0.939
_diffrn_reflns_theta_full 25.242
_diffrn_reflns_theta_max 29.648
_diffrn_reflns_theta_min 3.112
_diffrn_source 'micro-focus sealed X-ray tube'
_diffrn_source_current 0.8
_diffrn_source_type 'SuperNova (Mo) X-ray Source'
_diffrn_source_voltage 50
_diffrn_standards_number 0
_exptl_absorpt_coefficient_mu 1.272
_exptl_absorpt_correction_T_max 1.0000
_exptl_absorpt_correction_T_min 0.9174
_exptl_absorpt_correction_type multi-scan
_exptl_absorpt_process_details
;
SADABS-2014/5 (Bruker,2014/5) was used for absorption correction.
wR2(int) was 0.0659 before and 0.0587 after correction.
The Ratio of minimum to maximum transmission is 0.9174.
The \l/2 correction factor is Not present.
;
_exptl_crystal_colour 'dark pink'
_exptl_crystal_density_diffrn 1.657
_exptl_crystal_description block
_exptl_crystal_F_000 3675
_exptl_crystal_recrystallization_method 'The material was recrystallised from methanol by hydrothermal bomb'
_exptl_crystal_size_max 0.322
_exptl_crystal_size_mid 0.109
_exptl_crystal_size_min 0.1
_refine_diff_density_max 0.428
_refine_diff_density_min -0.733
_refine_diff_density_rms 0.072
_refine_ls_extinction_method none
_refine_ls_goodness_of_fit_ref 1.069
_refine_ls_hydrogen_treatment constr
_refine_ls_matrix_type full
_refine_ls_number_parameters 196
_refine_ls_number_reflns 4234
_refine_ls_number_restraints 18
_refine_ls_restrained_S_all 1.068
_refine_ls_R_factor_all 0.0521
_refine_ls_R_factor_gt 0.0425
_refine_ls_shift/su_max 0.001
_refine_ls_shift/su_mean 0.000
_refine_ls_structure_factor_coef Fsqd
_refine_ls_weighting_details 'w=1/[\s^2^(Fo^2^)+(0.0173P)^2^+27.2577P] where P=(Fo^2^+2Fc^2^)/3'
_refine_ls_weighting_scheme calc
_refine_ls_wR_factor_gt 0.0883
_refine_ls_wR_factor_ref 0.0914
_reflns_Friedel_coverage 0.000
_reflns_number_gt 3674
_reflns_number_total 4234
_reflns_threshold_expression 'I > 2\s(I)'
_cod_data_source_file c8dt03793k2.cif
_cod_data_source_block 1
_cod_original_sg_symbol_H-M 'R -3'
_cod_database_code 7702241
_chemical_oxdiff_formula 'C30 H30 N10 O10 Cr Cl Co'
_chemical_oxdiff_usercomment '@ 120 K 698o'
_shelx_space_group_comment
;
The symmetry employed for this shelxl refinement is uniquely defined
by the following loop, which should always be used as a source of
symmetry information in preference to the above space-group names.
They are only intended as comments.
;
_shelx_estimated_absorpt_t_max 0.883
_shelx_estimated_absorpt_t_min 0.685
_olex2_refinement_description
;
1. Fixed Uiso
 At 1.2 times of:
  All C(H) groups, All C(H,H) groups
2. Shared sites
{Co1, Cr1}
3. Restrained distances
 Cl2-O5 \\sim Cl2-O6 \\sim Cl2-O6A
 with sigma of 0.02
4. Uiso/Uaniso restraints and constraints
Uanis(Co1) = Uanis(Cr1)
5. Rigid body (RIGU) restrains
 Cl2, O5, O6, O6A
 with sigma for 1-2 distances of 0.004 and sigma for 1-3 distances of 0.004
6. Others
 Sof(O6A)=1-FVAR(1)
 Sof(O6)=FVAR(1)
 Fixed Sof: Co1(0.66666) Cr1(0.33333)
7.a Secondary CH2 refined with riding coordinates:
 C6(H6A,H6B), C12(H12A,H12B)
7.b Aromatic/amide H refined with riding coordinates:
 C1(H1), C2(H2), C3(H3), C4(H4), C7(H7), C8(H8), C9(H9), C10(H10)
;
_shelx_shelxl_version_number 2014/7
_olex2_date_sample_data_collection 2016-08-24
_olex2_date_sample_submission 2016-08-19
_olex2_diffrn_ambient_temperature_device 'Oxford Cryosystems Cryostream 700+'
_olex2_exptl_crystal_mounting_method 'The crystal was mounted on a MITIGEN holder in Paratone oil'
_olex2_submission_original_sample_id 698o
_olex2_submission_special_instructions 'No special instructions were received'
_oxdiff_exptl_absorpt_empirical_details
;
Empirical correction (ABSPACK) includes:
;
_oxdiff_exptl_absorpt_empirical_full_max 1.135
_oxdiff_exptl_absorpt_empirical_full_min 0.910

loop_
_space_group_symop_operation_xyz
'x, y, z'
'-y, x-y, z'
'-x+y, -x, z'
'x+2/3, y+1/3, z+1/3'
'-y+2/3, x-y+1/3, z+1/3'
'-x+y+2/3, -x+1/3, z+1/3'
'x+1/3, y+2/3, z+2/3'
'-y+1/3, x-y+2/3, z+2/3'
'-x+y+1/3, -x+2/3, z+2/3'
'-x, -y, -z'
'y, -x+y, -z'
'x-y, x, -z'
'-x+2/3, -y+1/3, -z+1/3'
'y+2/3, -x+y+1/3, -z+1/3'
'x-y+2/3, x+1/3, -z+1/3'
'-x+1/3, -y+2/3, -z+2/3'
'y+1/3, -x+y+2/3, -z+2/3'
'x-y+1/3, x+2/3, -z+2/3'

loop_
_atom_site_label
_atom_site_type_symbol
_atom_site_fract_x
_atom_site_fract_y
_atom_site_fract_z
_atom_site_U_iso_or_equiv
_atom_site_adp_type
_atom_site_occupancy
_atom_site_site_symmetry_order
_atom_site_calc_flag
_atom_site_refinement_flags_posn
_atom_site_refinement_flags_adp
_atom_site_refinement_flags_occupancy
_atom_site_disorder_assembly
_atom_site_disorder_group
Co1 Co 0.82236(2) 0.76298(2) 0.50334(2) 0.01818(9) Uani 0.6667 1 d . . . A 1
Cr1 Cr 0.82236(2) 0.76298(2) 0.50334(2) 0.01818(9) Uani 0.3333 1 d . . . A 2
Co2 Co 1.0000 1.0000 0.5000 0.01729(14) Uani 1 6 d S T P A .
O1 O 0.96234(11) 0.86205(11) 0.52779(4) 0.0212(3) Uani 1 1 d . . . . .
O2 O 0.73297(11) 0.81394(11) 0.52470(4) 0.0242(3) Uani 1 1 d . . . . .
N1 N 0.81183(13) 0.67353(13) 0.54706(5) 0.0217(4) Uani 1 1 d . . . . .
N2 N 0.64775(14) 0.93172(14) 0.53034(5) 0.0242(4) Uani 1 1 d . . . . .
C1 C 0.74364(18) 0.57116(17) 0.55254(7) 0.0296(5) Uani 1 1 d . . . . .
H1 H 0.6970 0.5310 0.5342 0.035 Uiso 1 1 calc R . . . .
C2 C 0.7395(2) 0.5228(2) 0.58401(8) 0.0398(6) Uani 1 1 d . . . . .
H2 H 0.6904 0.4505 0.5873 0.048 Uiso 1 1 calc R . . . .
C3 C 0.8069(2) 0.5804(2) 0.61049(8) 0.0448(7) Uani 1 1 d . . . . .
H3 H 0.8042 0.5487 0.6325 0.054 Uiso 1 1 calc R . . . .
C4 C 0.8790(2) 0.6853(2) 0.60478(7) 0.0358(6) Uani 1 1 d . . . . .
H4 H 0.9273 0.7262 0.6226 0.043 Uiso 1 1 calc R . . . .
C5 C 0.87970(17) 0.72970(16) 0.57256(6) 0.0230(4) Uani 1 1 d . . . . .
C6 C 0.95601(17) 0.84359(16) 0.56441(5) 0.0226(4) Uani 1 1 d . . . . .
H6A H 0.9329 0.8884 0.5763 0.027 Uiso 1 1 calc R . . . .
H6B H 1.0263 0.8626 0.5735 0.027 Uiso 1 1 calc R . . . .
C7 C 0.61195(19) 0.9998(2) 0.53249(7) 0.0325(5) Uani 1 1 d . . . . .
H7 H 0.6371 1.0561 0.5162 0.039 Uiso 1 1 calc R . . . .
C8 C 0.5402(2) 0.9904(2) 0.55748(8) 0.0421(7) Uani 1 1 d . . . . .
H8 H 0.5160 1.0393 0.5583 0.051 Uiso 1 1 calc R . . . .
C9 C 0.5039(2) 0.9092(2) 0.58117(8) 0.0456(7) Uani 1 1 d . . . . .
H9 H 0.4547 0.9017 0.5987 0.055 Uiso 1 1 calc R . . . .
C10 C 0.5395(2) 0.8391(2) 0.57931(7) 0.0382(6) Uani 1 1 d . . . . .
H10 H 0.5150 0.7824 0.5954 0.046 Uiso 1 1 calc R . . . .
C11 C 0.61183(17) 0.85208(17) 0.55355(6) 0.0261(5) Uani 1 1 d . . . . .
C12 C 0.65276(19) 0.77680(18) 0.54954(6) 0.0298(5) Uani 1 1 d . . . . .
H12A H 0.6795 0.7683 0.5724 0.036 Uiso 1 1 calc R . . . .
H12B H 0.5949 0.7073 0.5422 0.036 Uiso 1 1 calc R . . . .
Cl1 Cl 0.3333 0.6667 0.50932(3) 0.0376(2) Uani 1 3 d S T P . .
O3 O 0.3333 0.6667 0.54762(12) 0.0786(14) Uani 1 3 d S T P . .
O4 O 0.40630(15) 0.63611(16) 0.49811(7) 0.0520(6) Uani 1 1 d . . . . .
Cl2 Cl 1.0000 1.0000 0.65637(3) 0.0390(3) Uani 1 3 d DS TU P . .
O5 O 1.0000 1.0000 0.69372(8) 0.0399(7) Uani 1 3 d DS TU P B .
O6 O 0.8979(5) 0.9331(16) 0.6426(2) 0.075(4) Uani 0.49(3) 1 d D U . B 1
O6A O 0.9331(19) 0.8965(8) 0.6448(2) 0.093(8) Uani 0.51(3) 1 d D U . B 2

loop_
_atom_site_aniso_label
_atom_site_aniso_U_11
_atom_site_aniso_U_22
_atom_site_aniso_U_33
_atom_site_aniso_U_23
_atom_site_aniso_U_13
_atom_site_aniso_U_12
Co1 0.01727(15) 0.01825(15) 0.01938(15) -0.00067(11) 0.00023(11) 0.00914(12)
Cr1 0.01727(15) 0.01825(15) 0.01938(15) -0.00067(11) 0.00023(11) 0.00914(12)
Co2 0.0185(2) 0.0185(2) 0.0149(3) 0.000 0.000 0.00925(10)
O1 0.0258(7) 0.0164(7) 0.0189(7) 0.0000(5) -0.0002(6) 0.0087(6)
O2 0.0230(7) 0.0199(7) 0.0313(8) 0.0065(6) 0.0103(6) 0.0120(6)
N1 0.0203(8) 0.0192(8) 0.0266(9) 0.0009(7) 0.0031(7) 0.0107(7)
N2 0.0209(9) 0.0237(9) 0.0303(10) -0.0039(7) -0.0022(7) 0.0128(7)
C1 0.0226(11) 0.0197(10) 0.0456(14) 0.0027(9) 0.0017(10) 0.0099(9)
C2 0.0306(13) 0.0236(12) 0.0582(17) 0.0134(11) 0.0034(12) 0.0082(10)
C3 0.0496(16) 0.0356(14) 0.0434(16) 0.0210(12) 0.0042(13) 0.0169(13)
C4 0.0437(14) 0.0302(12) 0.0300(13) 0.0060(10) -0.0027(11) 0.0158(11)
C5 0.0252(10) 0.0216(10) 0.0246(11) 0.0034(8) 0.0051(8) 0.0134(9)
C6 0.0283(11) 0.0195(10) 0.0196(10) 0.0003(8) -0.0003(8) 0.0116(9)
C7 0.0323(12) 0.0339(13) 0.0390(14) -0.0077(10) -0.0095(10) 0.0222(11)
C8 0.0404(15) 0.0551(17) 0.0490(16) -0.0174(13) -0.0080(12) 0.0374(14)
C9 0.0388(15) 0.0636(19) 0.0451(16) -0.0110(14) 0.0065(12) 0.0335(14)
C10 0.0362(14) 0.0454(15) 0.0373(14) 0.0005(11) 0.0124(11) 0.0236(12)
C11 0.0223(10) 0.0263(11) 0.0291(12) -0.0027(9) 0.0033(8) 0.0117(9)
C12 0.0351(12) 0.0250(11) 0.0313(12) 0.0067(9) 0.0146(10) 0.0165(10)
Cl1 0.0295(3) 0.0295(3) 0.0539(7) 0.000 0.000 0.01474(16)
O3 0.094(2) 0.094(2) 0.047(2) 0.000 0.000 0.0471(11)
O4 0.0347(10) 0.0397(11) 0.0856(17) -0.0054(10) 0.0025(10) 0.0217(9)
Cl2 0.0479(4) 0.0479(4) 0.0212(5) 0.000 0.000 0.0239(2)
O5 0.0488(12) 0.0488(12) 0.0220(14) 0.000 0.000 0.0244(6)
O6 0.061(4) 0.093(9) 0.056(3) -0.008(4) -0.017(3) 0.026(3)
O6A 0.132(12) 0.059(4) 0.038(3) -0.026(3) 0.002(4) 0.011(5)

loop_
_atom_type_symbol
_atom_type_description
_atom_type_scat_dispersion_real
_atom_type_scat_dispersion_imag
_atom_type_scat_source
C C 0.0033 0.0016 'International Tables Vol C Tables 4.2.6.8 and 6.1.1.4'
H H 0.0000 0.0000 'International Tables Vol C Tables 4.2.6.8 and 6.1.1.4'
Cl Cl 0.1484 0.1585 'International Tables Vol C Tables 4.2.6.8 and 6.1.1.4'
Co Co 0.3494 0.9721 'International Tables Vol C Tables 4.2.6.8 and 6.1.1.4'
Cr Cr 0.3209 0.6236 'International Tables Vol C Tables 4.2.6.8 and 6.1.1.4'
N N 0.0061 0.0033 'International Tables Vol C Tables 4.2.6.8 and 6.1.1.4'
O O 0.0106 0.0060 'International Tables Vol C Tables 4.2.6.8 and 6.1.1.4'

loop_
_exptl_crystal_face_index_h
_exptl_crystal_face_index_k
_exptl_crystal_face_index_l
_exptl_crystal_face_perp_dist
-17 15 22 0.0492
-7 -13 11 0.1000
7 13 -12 0.0623
-15 17 25 0.0480
-9 -10 16 0.0984
-12 -6 -23 0.0661
13 3 31 0.0886
8 -10 47 0.0950
-11 5 -45 0.0918
13 -17 -28 0.0704
-1 -2 -53 0.0756
5 11 -32 0.0646
14 -20 -5 0.0506
-3 5 52 0.0641
-20 4 -2 0.0610
0 17 -14 0.0549
4 2 52 0.0706

loop_
_geom_angle_atom_site_label_1
_geom_angle_atom_site_label_2
_geom_angle_atom_site_label_3
_geom_angle
_geom_angle_site_symmetry_1
_geom_angle_site_symmetry_3
O1 Co1 O1 83.07(8) . 11_566
O1 Co1 N1 79.46(6) . .
O1 Co1 N2 159.48(7) . 12_656
O2 Co1 O1 80.07(6) 12_656 .
O2 Co1 O1 99.46(6) . .
O2 Co1 O1 78.11(6) . 11_566
O2 Co1 O1 91.24(6) 12_656 11_566
O2 Co1 O2 169.29(6) . 12_656
O2 Co1 N1 97.15(7) 12_656 .
O2 Co1 N1 93.25(7) . .
O2 Co1 N2 79.53(7) 12_656 12_656
O2 Co1 N2 100.99(7) . 12_656
N1 Co1 O1 158.97(6) . 11_566
N2 Co1 O1 99.46(6) 12_656 11_566
N2 Co1 N1 101.00(7) 12_656 .
O1 Cr1 O1 83.07(8) . 11_566
O1 Cr1 N1 79.46(6) . .
O1 Cr1 N2 159.48(7) . 12_656
O2 Cr1 O1 99.46(6) . .
O2 Cr1 O1 91.24(6) 12_656 11_566
O2 Cr1 O1 78.11(6) . 11_566
O2 Cr1 O1 80.07(6) 12_656 .
O2 Cr1 O2 169.29(6) . 12_656
O2 Cr1 N1 93.25(7) . .
O2 Cr1 N1 97.15(7) 12_656 .
O2 Cr1 N2 100.99(7) . 12_656
O2 Cr1 N2 79.53(7) 12_656 12_656
N1 Cr1 O1 158.97(6) . 11_566
N2 Cr1 O1 99.46(6) 12_656 11_566
N2 Cr1 N1 101.00(7) 12_656 .
O1 Co2 O1 96.88(5) 2_765 .
O1 Co2 O1 83.12(5) 12_656 .
O1 Co2 O1 180.00(7) 12_656 3_675
O1 Co2 O1 96.89(5) 10_776 12_656
O1 Co2 O1 83.12(5) 11_566 .
O1 Co2 O1 83.11(5) 11_566 3_675
O1 Co2 O1 180.0 10_776 .
O1 Co2 O1 96.89(5) 11_566 10_776
O1 Co2 O1 96.89(5) 11_566 12_656
O1 Co2 O1 96.88(5) 3_675 .
O1 Co2 O1 83.11(5) 2_765 12_656
O1 Co2 O1 180.0 11_566 2_765
O1 Co2 O1 83.11(5) 2_765 10_776
O1 Co2 O1 96.89(5) 2_765 3_675
O1 Co2 O1 83.11(5) 10_776 3_675
Co1 O1 Co1 97.08(6) . 12_656
Co1 O1 Co2 98.23(6) . .
Cr1 O1 Cr1 97.08(6) . 12_656
Cr1 O1 Co2 98.23(6) . .
Co2 O1 Co1 95.40(6) . 12_656
Co2 O1 Cr1 95.40(6) . 12_656
C6 O1 Co1 111.34(12) . .
C6 O1 Co1 118.72(12) . 12_656
C6 O1 Cr1 111.34(12) . .
C6 O1 Cr1 118.72(12) . 12_656
C6 O1 Co2 129.92(12) . .
Co1 O2 Co1 104.73(7) . 11_566
Cr1 O2 Cr1 104.73(7) . 11_566
C12 O2 Co1 118.55(13) . 11_566
C12 O2 Co1 136.18(13) . .
C12 O2 Cr1 118.55(13) . 11_566
C12 O2 Cr1 136.18(13) . .
C1 N1 Co1 127.65(16) . .
C1 N1 Cr1 127.65(16) . .
C5 N1 Co1 113.15(14) . .
C5 N1 Cr1 113.15(14) . .
C5 N1 C1 119.1(2) . .
C7 N2 Co1 126.94(17) . 11_566
C7 N2 Cr1 126.94(17) . 11_566
C7 N2 C11 118.5(2) . .
C11 N2 Co1 114.40(14) . 11_566
C11 N2 Cr1 114.40(14) . 11_566
N1 C1 H1 119.1 . .
N1 C1 C2 121.9(2) . .
C2 C1 H1 119.1 . .
C1 C2 H2 120.4 . .
C3 C2 C1 119.3(2) . .
C3 C2 H2 120.4 . .
C2 C3 H3 120.4 . .
C2 C3 C4 119.2(2) . .
C4 C3 H3 120.4 . .
C3 C4 H4 120.5 . .
C3 C4 C5 119.0(2) . .
C5 C4 H4 120.5 . .
N1 C5 C4 121.5(2) . .
N1 C5 C6 116.49(18) . .
C4 C5 C6 122.0(2) . .
O1 C6 C5 110.88(17) . .
O1 C6 H6A 109.5 . .
O1 C6 H6B 109.5 . .
C5 C6 H6A 109.5 . .
C5 C6 H6B 109.5 . .
H6A C6 H6B 108.1 . .
N2 C7 H7 118.9 . .
N2 C7 C8 122.2(2) . .
C8 C7 H7 118.9 . .
C7 C8 H8 120.4 . .
C9 C8 C7 119.1(2) . .
C9 C8 H8 120.4 . .
C8 C9 H9 120.3 . .
C10 C9 C8 119.4(2) . .
C10 C9 H9 120.3 . .
C9 C10 H10 120.4 . .
C9 C10 C11 119.2(3) . .
C11 C10 H10 120.4 . .
N2 C11 C10 121.6(2) . .
N2 C11 C12 116.41(19) . .
C10 C11 C12 122.0(2) . .
O2 C12 C11 110.56(18) . .
O2 C12 H12A 109.5 . .
O2 C12 H12B 109.5 . .
C11 C12 H12A 109.5 . .
C11 C12 H12B 109.5 . .
H12A C12 H12B 108.1 . .
O4 Cl1 O3 107.49(11) 2_665 .
O4 Cl1 O3 107.49(11) . .
O4 Cl1 O3 107.49(11) 3_565 .
O4 Cl1 O4 111.38(10) 3_565 .
O4 Cl1 O4 111.38(10) 2_665 .
O4 Cl1 O4 111.38(10) 2_665 3_565
O6 Cl2 O5 111.7(3) 2_765 .
O6 Cl2 O5 111.7(3) 3_675 .
O6 Cl2 O5 111.7(3) . .
O6 Cl2 O6 107.2(3) 3_675 .
O6 Cl2 O6 107.2(3) 2_765 .
O6 Cl2 O6 107.2(4) 3_675 2_765
O6A Cl2 O5 108.3(4) 3_675 .
O6A Cl2 O5 108.3(4) . .
O6A Cl2 O5 108.3(4) 2_765 .
O6A Cl2 O6A 110.6(4) 3_675 .
O6A Cl2 O6A 110.6(4) 3_675 2_765
O6A Cl2 O6A 110.6(4) . 2_765

loop_
_geom_bond_atom_site_label_1
_geom_bond_atom_site_label_2
_geom_bond_distance
_geom_bond_site_symmetry_2
Co1 O1 2.1513(15) 11_566
Co1 O1 2.0591(15) .
Co1 O2 1.9868(14) .
Co1 O2 1.9986(15) 12_656
Co1 N1 2.0821(18) .
Co1 N2 2.0794(19) 12_656
Cr1 O1 2.0591(15) .
Cr1 O1 2.1513(15) 11_566
Cr1 O2 1.9868(14) .
Cr1 O2 1.9986(15) 12_656
Cr1 N1 2.0821(18) .
Cr1 N2 2.0794(19) 12_656
Co2 O1 2.1049(14) 12_656
Co2 O1 2.1049(14) 2_765
Co2 O1 2.1049(14) 10_776
Co2 O1 2.1049(14) 11_566
Co2 O1 2.1050(14) .
Co2 O1 2.1049(14) 3_675
O1 Co1 2.1514(15) 12_656
O1 Cr1 2.1514(15) 12_656
O1 C6 1.417(3) .
O2 Co1 1.9986(15) 11_566
O2 Cr1 1.9986(15) 11_566
O2 C12 1.395(3) .
N1 C1 1.346(3) .
N1 C5 1.342(3) .
N2 Co1 2.0793(18) 11_566
N2 Cr1 2.0793(18) 11_566
N2 C7 1.348(3) .
N2 C11 1.348(3) .
C1 H1 0.9500 .
C1 C2 1.381(4) .
C2 H2 0.9500 .
C2 C3 1.372(4) .
C3 H3 0.9500 .
C3 C4 1.386(4) .
C4 H4 0.9500 .
C4 C5 1.390(3) .
C5 C6 1.513(3) .
C6 H6A 0.9900 .
C6 H6B 0.9900 .
C7 H7 0.9500 .
C7 C8 1.378(4) .
C8 H8 0.9500 .
C8 C9 1.375(4) .
C9 H9 0.9500 .
C9 C10 1.374(4) .
C10 H10 0.9500 .
C10 C11 1.390(3) .
C11 C12 1.511(3) .
C12 H12A 0.9900 .
C12 H12B 0.9900 .
Cl1 O3 1.460(5) .
Cl1 O4 1.422(2) 3_565
Cl1 O4 1.422(2) 2_665
Cl1 O4 1.422(2) .
Cl2 O5 1.424(3) .
Cl2 O6 1.424(7) 2_765
Cl2 O6 1.424(7) .
Cl2 O6 1.424(7) 3_675
Cl2 O6A 1.410(6) .
Cl2 O6A 1.410(5) 2_765
Cl2 O6A 1.410(5) 3_675

loop_
_geom_torsion_atom_site_label_1
_geom_torsion_atom_site_label_2
_geom_torsion_atom_site_label_3
_geom_torsion_atom_site_label_4
_geom_torsion
_geom_torsion_site_symmetry_1
Co1 O1 C6 C5 30.8(2) .
Co1 O1 C6 C5 -80.66(18) 12_656
Co1 O2 C12 C11 -177.51(15) .
Co1 O2 C12 C11 -7.5(3) 11_566
Co1 N1 C1 C2 -174.74(18) .
Co1 N1 C5 C4 175.15(18) .
Co1 N1 C5 C6 -4.4(2) .
Co1 N2 C7 C8 -175.45(19) 11_566
Co1 N2 C11 C10 175.91(19) 11_566
Co1 N2 C11 C12 -5.3(3) 11_566
Cr1 O1 C6 C5 30.8(2) .
Cr1 O1 C6 C5 -80.66(18) 12_656
Cr1 O2 C12 C11 -177.51(15) .
Cr1 O2 C12 C11 -7.5(3) 11_566
Cr1 N1 C1 C2 -174.74(18) .
Cr1 N1 C5 C4 175.15(18) .
Cr1 N1 C5 C6 -4.4(2) .
Cr1 N2 C7 C8 -175.45(19) 11_566
Cr1 N2 C11 C10 175.91(19) 11_566
Cr1 N2 C11 C12 -5.3(3) 11_566
Co2 O1 C6 C5 152.58(13) .
N1 C1 C2 C3 -0.3(4) .
N1 C5 C6 O1 -17.5(3) .
N2 C7 C8 C9 0.3(4) .
N2 C11 C12 O2 8.2(3) .
C1 N1 C5 C4 -1.9(3) .
C1 N1 C5 C6 178.52(19) .
C1 C2 C3 C4 -1.2(4) .
C2 C3 C4 C5 1.2(4) .
C3 C4 C5 N1 0.4(4) .
C3 C4 C5 C6 180.0(2) .
C4 C5 C6 O1 162.9(2) .
C5 N1 C1 C2 1.8(3) .
C7 N2 C11 C10 0.0(3) .
C7 N2 C11 C12 178.8(2) .
C7 C8 C9 C10 -0.4(4) .
C8 C9 C10 C11 0.3(4) .
C9 C10 C11 N2 -0.1(4) .
C9 C10 C11 C12 -178.8(2) .
C10 C11 C12 O2 -173.0(2) .
C11 N2 C7 C8 -0.1(3) .

loop_
_exptl_oxdiff_crystal_face_indexfrac_h
_exptl_oxdiff_crystal_face_indexfrac_k
_exptl_oxdiff_crystal_face_indexfrac_l
_exptl_oxdiff_crystal_face_x
_exptl_oxdiff_crystal_face_y
_exptl_oxdiff_crystal_face_z
-17.0000 15.0001 22.0002 -0.8574 -0.4830 -0.0202
-7.0000 -13.0001 11.0004 -0.0166 0.0127 -0.9983
7.0000 13.0001 -12.0004 0.0151 0.0054 1.0024
-15.0000 17.0001 25.0002 -0.8141 -0.5757 0.1523
-9.0000 -10.0000 16.0005 -0.1355 -0.1037 -0.9472
-12.0000 -6.0000 -23.0003 -0.3711 0.5697 -0.7073
13.0000 3.0000 31.0005 0.4716 -0.6822 0.5623
8.0000 -10.0000 47.0010 0.5359 -0.7728 -0.3741
-11.0000 5.0000 -45.0009 -0.5568 0.8200 -0.0134
13.0000 -17.0001 -28.0003 0.7360 0.6427 -0.2223
-1.0000 -2.0000 -53.0009 -0.0772 0.9912 0.0718
5.0000 11.0000 -32.0008 -0.0522 0.4058 0.8990
14.0000 -20.0001 -4.9998 0.8577 0.2587 -0.4283
-3.0000 5.0001 52.0009 -0.1241 -0.9863 -0.0785
-20.0000 4.0000 -2.0001 -0.8107 0.1119 -0.6094
0.0000 17.0001 -14.0005 -0.3157 0.0347 0.9275
4.0000 2.0000 52.0009 0.1865 -0.9922 0.0557
